data_1516741
loop_
_publ_author_name
'Sugiyasu, Kazunori'
'Song, Changsik'
'Swager, Timothy M.'

_publ_section_title
;
 Aromaticity in Tropone-Containing Polythiophene
;
_journal_issue 17
_journal_name_full Macromolecules
_journal_page_first 5598
_journal_paper_doi 10.1021/ma061423+
_journal_volume 39
_journal_year 2006
_chemical_formula_sum 'C17 H12 O3 S2'
_chemical_formula_weight 328.39
_chemical_name_systematic
;
 ?
;
_space_group_IT_number 61
_symmetry_cell_setting orthorhombic
_symmetry_space_group_name_Hall '-P 2ac 2ab'
_symmetry_space_group_name_H-M 'P b c a'
_atom_sites_solution_hydrogens geom
_atom_sites_solution_primary direct
_atom_sites_solution_secondary difmap
_audit_creation_method SHELXL-97
_cell_angle_alpha 90.00
_cell_angle_beta 90.00
_cell_angle_gamma 90.00
_cell_formula_units_Z 8
_cell_length_a 11.2885(5)
_cell_length_b 14.1230(6)
_cell_length_c 17.4374(7)
_cell_measurement_reflns_used 8790
_cell_measurement_temperature 100(2)
_cell_measurement_theta_max 30.48
_cell_measurement_theta_min 2.34
_cell_volume 2780.0(2)
_computing_cell_refinement 'SAINT 5 (Bruker-AXS, 2003)'
_computing_data_collection 'SMART 5 (Bruker-AXS, 2003)'
_computing_data_reduction 'SAINT 5 (Bruker-AXS, 2003)'
_computing_molecular_graphics 'Bruker SHELXTL'
_computing_publication_material 'Bruker SHELXTL'
_computing_structure_refinement 'SHELXL-97 (Sheldrick, 1997)'
_computing_structure_solution 'SHELXS-97 (Sheldrick, 1990)'
_diffrn_ambient_temperature 100(2)
_diffrn_measured_fraction_theta_full 1.000
_diffrn_measured_fraction_theta_max 1.000
_diffrn_measurement_device_type 'Bruker Smart APEX CCD'
_diffrn_measurement_method 'omega and phi scans'
_diffrn_radiation_monochromator graphite
_diffrn_radiation_source 'fine-focus sealed tube'
_diffrn_radiation_type MoK\a
_diffrn_radiation_wavelength 0.71073
_diffrn_reflns_av_R_equivalents 0.0265
_diffrn_reflns_av_sigmaI/netI 0.0110
_diffrn_reflns_limit_h_max 15
_diffrn_reflns_limit_h_min -15
_diffrn_reflns_limit_k_max 19
_diffrn_reflns_limit_k_min -19
_diffrn_reflns_limit_l_max 24
_diffrn_reflns_limit_l_min -24
_diffrn_reflns_number 51274
_diffrn_reflns_theta_full 29.57
_diffrn_reflns_theta_max 29.57
_diffrn_reflns_theta_min 2.34
_exptl_absorpt_coefficient_mu 0.393
_exptl_absorpt_correction_T_max 0.9082
_exptl_absorpt_correction_T_min 0.8587
_exptl_absorpt_correction_type multi-scan
_exptl_absorpt_process_details sadabs
_exptl_crystal_colour yellow
_exptl_crystal_density_diffrn 1.569
_exptl_crystal_density_meas ?
_exptl_crystal_density_method 'not measured'
_exptl_crystal_description block
_exptl_crystal_F_000 1360
_exptl_crystal_size_max 0.40
_exptl_crystal_size_mid 0.35
_exptl_crystal_size_min 0.25
_refine_diff_density_max 0.518
_refine_diff_density_min -0.273
_refine_diff_density_rms 0.067
_refine_ls_extinction_method none
_refine_ls_goodness_of_fit_ref 1.046
_refine_ls_hydrogen_treatment constr
_refine_ls_matrix_type full
_refine_ls_number_parameters 201
_refine_ls_number_reflns 3892
_refine_ls_number_restraints 0
_refine_ls_restrained_S_all 1.046
_refine_ls_R_factor_all 0.0332
_refine_ls_R_factor_gt 0.0312
_refine_ls_shift/su_max 0.001
_refine_ls_shift/su_mean 0.000
_refine_ls_structure_factor_coef Fsqd
_refine_ls_weighting_details 'calc w=1/[\s^2^(Fo^2^)+(0.0494P)^2^+1.6100P] where P=(Fo^2^+2Fc^2^)/3'
_refine_ls_weighting_scheme calc
_refine_ls_wR_factor_gt 0.0841
_refine_ls_wR_factor_ref 0.0861
_reflns_number_gt 3630
_reflns_number_total 3892
_reflns_threshold_expression >2sigma(I)
_cod_data_source_file ma061423%2Bsi20060624_120957.cif
_cod_data_source_block 06024
_cod_depositor_comments
;
The following automatic conversions were performed:

'_symmetry_cell_setting' value 'Orthorhombic' changed to
'orthorhombic' according to
/usr/data/users/saulius/automatic-downloads/retrospective/ACS/lib/dictionaries/cif_core.dic
dictionary named 'cif_core.dic' version 2.4.2 from 2011-04-26.

Automatic conversion script
Id: cif_fix_values 2281 2013-09-26 08:29:07Z andrius 

The following automatic conversions were performed:

'_exptl_crystal_density_meas' value 'not measured' was changed to '?'
- the value is perceived as not measured.

Automatic conversion script
Id: cif_fix_values 3008 2015-01-20 13:52:24Z robertas 
;
_cod_original_sg_symbol_H-M Pbca
_cod_database_code 1516741

loop_
_symmetry_equiv_pos_as_xyz
'x, y, z'
'-x+1/2, -y, z+1/2'
'-x, y+1/2, -z+1/2'
'x+1/2, -y+1/2, -z'
'-x, -y, -z'
'x-1/2, y, -z-1/2'
'x, -y-1/2, z-1/2'
'-x-1/2, y-1/2, z'

loop_
_atom_site_label
_atom_site_type_symbol
_atom_site_fract_x
_atom_site_fract_y
_atom_site_fract_z
_atom_site_U_iso_or_equiv
_atom_site_adp_type
_atom_site_occupancy
_atom_site_symmetry_multiplicity
_atom_site_calc_flag
_atom_site_refinement_flags
S1 S 0.29755(2) 0.019356(19) 0.438214(16) 0.01529(8) Uani 1 1 d .
O1 O 0.18471(8) -0.13191(6) 0.36395(5) 0.01907(18) Uani 1 1 d .
C1 C 0.14034(10) -0.12074(8) 0.42891(6) 0.0140(2) Uani 1 1 d .
S2 S 0.00693(2) -0.26626(2) 0.385839(15) 0.01519(8) Uani 1 1 d .
O2 O -0.04613(9) 0.01604(6) 0.79815(5) 0.02034(19) Uani 1 1 d .
C2 C 0.18432(9) -0.04668(8) 0.47863(6) 0.01290(19) Uani 1 1 d .
O3 O -0.17686(8) -0.13108(6) 0.77809(5) 0.01583(17) Uani 1 1 d .
C3 C 0.15731(10) -0.01918(7) 0.55369(6) 0.0129(2) Uani 1 1 d .
C4 C 0.06641(9) -0.05701(7) 0.60597(6) 0.01254(19) Uani 1 1 d .
C5 C 0.05320(10) -0.00714(8) 0.67609(6) 0.0149(2) Uani 1 1 d .
H5 H 0.1028 0.0460 0.6851 0.018 Uiso 1 1 calc R
C6 C -0.02752(10) -0.03155(8) 0.73179(6) 0.0151(2) Uani 1 1 d .
C7 C -0.09963(10) -0.11209(8) 0.72028(6) 0.0134(2) Uani 1 1 d .
C8 C -0.08902(10) -0.16198(7) 0.65285(6) 0.01310(19) Uani 1 1 d .
H8 H -0.1378 -0.2161 0.6456 0.016 Uiso 1 1 calc R
C9 C -0.00846(9) -0.13651(7) 0.59329(6) 0.01204(19) Uani 1 1 d .
C10 C -0.01499(9) -0.19412(7) 0.52327(6) 0.01207(19) Uani 1 1 d .
C11 C 0.04760(10) -0.18393(8) 0.45465(6) 0.01304(19) Uani 1 1 d .
C12 C 0.23463(11) 0.05717(8) 0.57594(7) 0.0184(2) Uani 1 1 d .
H12 H 0.2321 0.0860 0.6252 0.022 Uiso 1 1 calc R
C13 C 0.31171(11) 0.08435(9) 0.52006(7) 0.0191(2) Uani 1 1 d .
H13 H 0.3674 0.1342 0.5261 0.023 Uiso 1 1 calc R
C14 C -0.09558(10) -0.27314(8) 0.51646(6) 0.0150(2) Uani 1 1 d .
H14 H -0.1462 -0.2928 0.5570 0.018 Uiso 1 1 calc R
C15 C -0.09264(10) -0.31703(8) 0.44680(6) 0.0164(2) Uani 1 1 d .
H15 H -0.1406 -0.3699 0.4337 0.020 Uiso 1 1 calc R
C16 C 0.00976(12) 0.10669(8) 0.80525(7) 0.0208(2) Uani 1 1 d .
H16A H 0.0959 0.0984 0.8074 0.031 Uiso 1 1 calc R
H16B H -0.0175 0.1377 0.8523 0.031 Uiso 1 1 calc R
H16C H -0.0108 0.1460 0.7609 0.031 Uiso 1 1 calc R
C17 C -0.25713(11) -0.20829(9) 0.76726(7) 0.0189(2) Uani 1 1 d .
H17A H -0.3048 -0.1971 0.7212 0.028 Uiso 1 1 calc R
H17B H -0.3094 -0.2135 0.8119 0.028 Uiso 1 1 calc R
H17C H -0.2122 -0.2672 0.7612 0.028 Uiso 1 1 calc R

loop_
_atom_site_aniso_label
_atom_site_aniso_U_11
_atom_site_aniso_U_22
_atom_site_aniso_U_33
_atom_site_aniso_U_23
_atom_site_aniso_U_13
_atom_site_aniso_U_12
S1 0.01401(14) 0.01607(14) 0.01580(14) 0.00218(9) 0.00131(9) -0.00241(9)
O1 0.0184(4) 0.0234(4) 0.0154(4) -0.0021(3) 0.0040(3) -0.0038(3)
C1 0.0123(5) 0.0151(5) 0.0147(5) 0.0013(4) -0.0004(4) 0.0006(4)
S2 0.01646(14) 0.01731(15) 0.01181(14) -0.00164(9) 0.00115(9) -0.00336(9)
O2 0.0262(4) 0.0194(4) 0.0153(4) -0.0057(3) 0.0042(3) -0.0077(3)
C2 0.0107(4) 0.0131(5) 0.0149(5) 0.0026(4) 0.0002(4) -0.0004(4)
O3 0.0169(4) 0.0177(4) 0.0129(4) -0.0017(3) 0.0027(3) -0.0037(3)
C3 0.0122(5) 0.0123(5) 0.0143(5) 0.0014(3) -0.0007(4) 0.0004(4)
C4 0.0121(5) 0.0125(4) 0.0130(4) 0.0013(4) -0.0005(4) 0.0009(4)
C5 0.0163(5) 0.0140(4) 0.0145(5) -0.0015(4) 0.0002(4) -0.0019(4)
C6 0.0170(5) 0.0156(5) 0.0127(5) -0.0011(4) -0.0004(4) -0.0001(4)
C7 0.0130(5) 0.0149(5) 0.0122(5) 0.0011(4) 0.0002(4) 0.0006(4)
C8 0.0132(5) 0.0129(4) 0.0133(5) 0.0003(4) -0.0004(4) 0.0000(4)
C9 0.0117(4) 0.0122(4) 0.0122(5) 0.0001(4) -0.0004(3) 0.0016(3)
C10 0.0117(4) 0.0122(4) 0.0123(4) 0.0007(3) -0.0015(4) 0.0009(3)
C11 0.0128(5) 0.0136(4) 0.0127(5) -0.0008(4) -0.0012(4) -0.0001(4)
C12 0.0188(5) 0.0178(5) 0.0187(5) -0.0029(4) 0.0014(4) -0.0052(4)
C13 0.0190(5) 0.0185(5) 0.0199(5) -0.0011(4) 0.0008(4) -0.0056(4)
C14 0.0156(5) 0.0157(5) 0.0138(5) 0.0007(4) 0.0007(4) -0.0031(4)
C15 0.0171(5) 0.0176(5) 0.0146(5) 0.0004(4) 0.0009(4) -0.0045(4)
C16 0.0267(6) 0.0181(5) 0.0177(5) -0.0049(4) 0.0017(4) -0.0060(4)
C17 0.0170(5) 0.0212(5) 0.0186(5) -0.0035(4) 0.0036(4) -0.0052(4)

loop_
_atom_type_symbol
_atom_type_description
_atom_type_scat_dispersion_real
_atom_type_scat_dispersion_imag
_atom_type_scat_source
C C 0.0033 0.0016 'International Tables Vol C Tables 4.2.6.8 and 6.1.1.4'
H H 0.0000 0.0000 'International Tables Vol C Tables 4.2.6.8 and 6.1.1.4'
O O 0.0106 0.0060 'International Tables Vol C Tables 4.2.6.8 and 6.1.1.4'
S S 0.1246 0.1234 'International Tables Vol C Tables 4.2.6.8 and 6.1.1.4'

loop_
_geom_angle_atom_site_label_1
_geom_angle_atom_site_label_2
_geom_angle_atom_site_label_3
_geom_angle
C13 S1 C2 91.06(6)
O1 C1 C2 119.83(10)
O1 C1 C11 119.59(10)
C2 C1 C11 120.56(10)
C15 S2 C11 91.44(5)
C6 O2 C16 116.67(9)
C3 C2 C1 133.37(10)
C3 C2 S1 113.08(8)
C1 C2 S1 113.50(8)
C7 O3 C17 117.31(9)
C2 C3 C12 109.13(10)
C2 C3 C4 129.07(10)
C12 C3 C4 121.80(10)
C5 C4 C9 117.60(10)
C5 C4 C3 115.24(9)
C9 C4 C3 127.16(10)
C6 C5 C4 123.62(10)
O2 C6 C5 125.56(10)
O2 C6 C7 115.56(10)
C5 C6 C7 118.88(10)
O3 C7 C8 126.05(10)
O3 C7 C6 115.02(9)
C8 C7 C6 118.91(10)
C7 C8 C9 123.27(10)
C4 C9 C8 117.68(10)
C4 C9 C10 126.59(10)
C8 C9 C10 115.69(9)
C11 C10 C14 109.13(9)
C11 C10 C9 129.01(10)
C14 C10 C9 121.85(10)
C10 C11 C1 134.04(10)
C10 C11 S2 112.95(8)
C1 C11 S2 113.00(8)
C13 C12 C3 113.92(11)
C12 C13 S1 112.80(9)
C15 C14 C10 114.14(10)
C14 C15 S2 112.34(9)

loop_
_geom_bond_atom_site_label_1
_geom_bond_atom_site_label_2
_geom_bond_distance
S1 C13 1.7044(12)
S1 C2 1.7321(11)
O1 C1 1.2486(13)
C1 C2 1.4465(15)
C1 C11 1.4469(15)
S2 C15 1.7052(12)
S2 C11 1.7327(11)
O2 C6 1.3546(13)
O2 C16 1.4327(14)
C2 C3 1.3988(15)
O3 C7 1.3594(13)
O3 C17 1.4303(14)
C3 C12 1.4406(15)
C3 C4 1.4729(15)
C4 C5 1.4189(15)
C4 C9 1.4226(15)
C5 C6 1.3757(15)
C6 C7 1.4130(15)
C7 C8 1.3760(15)
C8 C9 1.4265(15)
C9 C10 1.4690(15)
C10 C11 1.3970(15)
C10 C14 1.4446(15)
C12 C13 1.3616(16)
C14 C15 1.3642(15)
